data_9000248
loop_
_publ_author_name
'Moore, P. B.'
'Ghose, S.'

_publ_section_title
;
 A novel face-sharing octahedral trimer in the crystal structure of seamanite
;
_journal_name_full 'American Mineralogist'
_journal_page_first 1527
_journal_page_last 1538
_journal_volume 56
_journal_year 1971
_chemical_formula_sum 'B H6 Mn3 O10 P'
_chemical_name_mineral Seamanite
_space_group_IT_number 62
_symmetry_space_group_name_Hall '-P 2c 2ab'
_symmetry_space_group_name_H-M 'P b n m'
_cell_angle_alpha 90
_cell_angle_beta 90
_cell_angle_gamma 90
_cell_formula_units_Z 4
_cell_length_a 7.811
_cell_length_b 15.114
_cell_length_c 6.691
_cell_volume 789.909
_database_code_amcsd 0000258
_exptl_crystal_density_diffrn 3.133
_cod_original_formula_sum 'Mn3 P B (O10 H6)'
_cod_database_code 9000248

loop_
_space_group_symop_operation_xyz
x,y,z
x,y,1/2-z
-x,-y,1/2+z
1/2+x,1/2-y,1/2+z
1/2-x,1/2+y,1/2-z
1/2-x,1/2+y,z
1/2+x,1/2-y,-z
-x,-y,-z

loop_
_atom_site_label
_atom_site_fract_x
_atom_site_fract_y
_atom_site_fract_z
_atom_site_U_iso_or_equiv
_atom_site_type_symbol
_atom_site_attached_hydrogens
Mn1 0.27830 0.47580 0.25000 0.00671 Mn 0
Mn2 0.35070 0.64060 0.50160 0.00735 Mn 0
P 0.69310 0.55420 0.25000 0.00380 P 0
B 0.00720 0.31460 0.25000 0.00798 B 0
O-H1 0.46150 0.36880 0.25000 0.01153 O 1
O-H2 0.18620 0.61650 0.25000 0.01013 O 1
O-H3 0.03990 0.40990 0.25000 0.01279 O 1
O-H4 -0.18460 0.30270 0.25000 0.00874 O 1
O-H5 0.08100 0.27390 0.07420 0.01418 O 1
O6 0.72460 0.49610 0.06480 0.01153 O 0
O7 0.50420 0.58450 0.25000 0.01140 O 0
O8 0.81120 0.63400 0.25000 0.01216 O 0

loop_
_cod_changelog_entry_id
_cod_changelog_entry_author
_cod_changelog_entry_date
_cod_changelog_entry_text
1
;cod-tools version 3.8.0
Id: cif_guess_AMCSD_atom_types 9574 2023-05-10 09:00:05Z saulius
;
2023-05-10T18:46:02+03:00
;Derived atom types and hydrogen counts
from atom names that follow the AMCSD naming convention
(Wat == water, O-H == hydroxyl).
;

loop_
_cod_related_entry_id
_cod_related_entry_database
_cod_related_entry_code
1 AMCSD 0000258
